data_7134008
loop_
_publ_author_name
'Sun, Ruijin'
'Li, Haodong'
'Zhang, Duo'
'Liu, Zhaolong'
'Ma, Yuxin'
'Meng, Dezhong'
'Zhao, Changchun'

_publ_section_title
;
 Topochemical synthesis of anion-intercalated transition metal
 dichalcogenide superconductor S<sub>0.66(2)</sub>WS<sub>2</sub>.
;
_journal_issue 100
_journal_name_full 'Chemical communications (Cambridge, England)'
_journal_page_first 15043
_journal_page_last 15046
_journal_paper_doi 10.1039/d4cc05514d
_journal_volume 60
_journal_year 2024
_chemical_formula_moiety 'S2 W, 0.667(S) '
_chemical_formula_sum 'S2.67 W'
_chemical_formula_weight 269.33
_space_group_crystal_system monoclinic
_space_group_IT_number 11
_space_group_name_Hall '-P 2yb'
_space_group_name_H-M_alt 'P 1 21/m 1'
_audit_creation_method SHELXL-2018/3
_audit_update_record
;
2024-10-14 deposited with the CCDC.	2024-11-25 downloaded from the CCDC.
;
_cell_angle_alpha 90
_cell_angle_beta 99.25(3)
_cell_angle_gamma 90
_cell_formula_units_Z 2
_cell_length_a 5.679(4)
_cell_length_b 3.240(2)
_cell_length_c 9.624(8)
_cell_measurement_reflns_used 1348
_cell_measurement_temperature 273(2)
_cell_measurement_theta_max 28.435
_cell_measurement_theta_min 2.77
_cell_volume 174.8(2)
_computing_structure_refinement 'SHELXL-2018/3 (Sheldrick, 2018)'
_computing_structure_solution 'SHELXT 2018/2 (Sheldrick, 2018)'
_diffrn_ambient_temperature 273(2)
_diffrn_measured_fraction_theta_full 0.973
_diffrn_measured_fraction_theta_max 0.967
_diffrn_measurement_device_type 'CCD area detector'
_diffrn_radiation_type MoK\a
_diffrn_radiation_wavelength 0.71073
_diffrn_reflns_av_R_equivalents 0.0750
_diffrn_reflns_av_unetI/netI 0.0733
_diffrn_reflns_Laue_measured_fraction_full 0.973
_diffrn_reflns_Laue_measured_fraction_max 0.967
_diffrn_reflns_limit_h_max 7
_diffrn_reflns_limit_h_min -7
_diffrn_reflns_limit_k_max 4
_diffrn_reflns_limit_k_min -4
_diffrn_reflns_limit_l_max 12
_diffrn_reflns_limit_l_min -8
_diffrn_reflns_number 1348
_diffrn_reflns_point_group_measured_fraction_full 0.973
_diffrn_reflns_point_group_measured_fraction_max 0.967
_diffrn_reflns_theta_full 25.242
_diffrn_reflns_theta_max 28.435
_diffrn_reflns_theta_min 2.144
_exptl_absorpt_coefficient_mu 34.348
_exptl_crystal_density_diffrn 5.117
_exptl_crystal_description flake
_exptl_crystal_F_000 270
_refine_diff_density_max 13.642
_refine_diff_density_min -7.400
_refine_diff_density_rms 2.077
_refine_ls_extinction_method none
_refine_ls_goodness_of_fit_ref 1.272
_refine_ls_hydrogen_treatment undef
_refine_ls_matrix_type full
_refine_ls_number_parameters 31
_refine_ls_number_reflns 501
_refine_ls_number_restraints 0
_refine_ls_restrained_S_all 1.272
_refine_ls_R_factor_all 0.0687
_refine_ls_R_factor_gt 0.0544
_refine_ls_shift/su_max 0.001
_refine_ls_shift/su_mean 0.000
_refine_ls_structure_factor_coef Fsqd
_refine_ls_weighting_details 'w=1/[\s^2^(Fo^2^)+(0.2000P)^2^] where P=(Fo^2^+2Fc^2^)/3'
_refine_ls_weighting_scheme calc
_refine_ls_wR_factor_gt 0.1189
_refine_ls_wR_factor_ref 0.1382
_reflns_Friedel_coverage 0.000
_reflns_number_gt 423
_reflns_number_total 501
_reflns_threshold_expression 'I > 2\s(I)'
_cod_data_source_file d4cc05514d2.cif
_cod_data_source_block ws_a
_cod_depositor_comments 'Adding full bibliography for 7134008.cif.'
_cod_original_sg_symbol_H-M 'P 21/m'
_cod_database_code 7134008
_shelx_shelxl_version_number 2018/3
_shelx_space_group_comment
;
The symmetry employed for this shelxl refinement is uniquely defined
by the following loop, which should always be used as a source of
symmetry information in preference to the above space-group names.
They are only intended as comments.
;

loop_
_space_group_symop_operation_xyz
'x, y, z'
'-x, y+1/2, -z'
'-x, -y, -z'
'x, -y-1/2, z'

loop_
_atom_site_label
_atom_site_type_symbol
_atom_site_fract_x
_atom_site_fract_y
_atom_site_fract_z
_atom_site_U_iso_or_equiv
_atom_site_adp_type
_atom_site_occupancy
_atom_site_site_symmetry_order
_atom_site_calc_flag
_atom_site_refinement_flags_posn
_atom_site_refinement_flags_adp
_atom_site_refinement_flags_occupancy
_atom_site_disorder_assembly
_atom_site_disorder_group
S002 S 0.370(3) 0.750000 0.323(3) 0.015(5) Uani 1 2 d S T P . .
S003 S 0.885(3) 0.250000 0.3641(15) 0.019(3) Uani 1 2 d S T P . .
W1 W 0.6991(4) 0.750000 0.5062(3) 0.040(13) Uani 1 2 d S T P A 1
S1 S 0.444(9) 0.250000 0.110(4) 0.038(15) Uani 0.33(2) 2 d S T P . .
S2 S 0.983(10) 0.750000 0.1002(19) 0.016(5) Uani 0.33(1) 2 d S T P . .

loop_
_atom_site_aniso_label
_atom_site_aniso_U_11
_atom_site_aniso_U_22
_atom_site_aniso_U_33
_atom_site_aniso_U_23
_atom_site_aniso_U_13
_atom_site_aniso_U_12
S002 0.018(8) 0.015(6) 0.012(17) 0.000 0.000 0.000
S003 0.022(8) 0.012(6) 0.022(7) 0.000 0.000 0.000
W1 0.016(15) 0.016(15) 0.084(3) 0.000 0.000 0.000
S1 0.01(2) 0.09(4) 0.04(15) 0.000 0.000 0.000
S2 0.0144(8) 0.0162(10) 0.0174(10) 0.000 0.000 0.000

loop_
_atom_type_symbol
_atom_type_description
_atom_type_scat_dispersion_real
_atom_type_scat_dispersion_imag
_atom_type_scat_source
S S 0.1246 0.1234 'International Tables Vol C Tables 4.2.6.8 and 6.1.1.4'
W W -0.8490 6.8722 'International Tables Vol C Tables 4.2.6.8 and 6.1.1.4'

loop_
_geom_angle_atom_site_label_1
_geom_angle_atom_site_label_2
_geom_angle_atom_site_label_3
_geom_angle
_geom_angle_site_symmetry_1
_geom_angle_site_symmetry_3
_geom_angle_publ_flag
W1 S002 W1 71.6(7) . 3_676 ?
W1 S002 W1 71.6(7) . 3_666 ?
W1 S002 W1 85.7(8) 3_676 3_666 ?
W1 S003 W1 82.1(5) . 1_545 ?
W1 S003 W1 100.3(5) . 3_766 ?
W1 S003 W1 100.3(5) 1_545 3_766 ?
S002 W1 S002 108.4(7) . 3_676 ?
S002 W1 S002 108.4(7) . 3_666 ?
S002 W1 S002 85.7(8) 3_676 3_666 ?
S002 W1 S003 86.9(6) . 1_565 ?
S002 W1 S003 93.9(4) 3_676 1_565 ?
S002 W1 S003 164.0(7) 3_666 1_565 ?
S002 W1 S003 86.9(6) . . ?
S002 W1 S003 164.0(7) 3_676 . ?
S002 W1 S003 93.9(4) 3_666 . ?
S003 W1 S003 82.1(5) 1_565 . ?
S002 W1 S003 162.1(6) . 3_766 ?
S002 W1 S003 84.4(6) 3_676 3_766 ?
S002 W1 S003 84.4(6) 3_666 3_766 ?
S003 W1 S003 79.7(5) 1_565 3_766 ?
S003 W1 S003 79.7(5) . 3_766 ?
S002 W1 W1 54.7(4) . 3_666 ?
S002 W1 W1 101.8(4) 3_676 3_666 ?
S002 W1 W1 53.7(5) 3_666 3_666 ?
S003 W1 W1 141.3(4) 1_565 3_666 ?
S003 W1 W1 90.7(4) . 3_666 ?
S003 W1 W1 136.4(2) 3_766 3_666 ?
S002 W1 W1 54.7(4) . 3_676 ?
S002 W1 W1 53.7(5) 3_676 3_676 ?
S002 W1 W1 101.8(4) 3_666 3_676 ?
S003 W1 W1 90.7(4) 1_565 3_676 ?
S003 W1 W1 141.3(4) . 3_676 ?
S003 W1 W1 136.4(2) 3_766 3_676 ?
W1 W1 W1 71.63(11) 3_666 3_676 ?
S002 W1 W1 90.000(2) . 1_565 ?
S002 W1 W1 47.1(4) 3_676 1_565 ?
S002 W1 W1 132.9(4) 3_666 1_565 ?
S003 W1 W1 48.9(3) 1_565 1_565 ?
S003 W1 W1 131.1(3) . 1_565 ?
S003 W1 W1 90.000(1) 3_766 1_565 ?
W1 W1 W1 125.81(6) 3_666 1_565 ?
W1 W1 W1 54.19(6) 3_676 1_565 ?
S002 W1 W1 90.000(4) . 1_545 ?
S002 W1 W1 132.9(4) 3_676 1_545 ?
S002 W1 W1 47.1(4) 3_666 1_545 ?
S003 W1 W1 131.1(3) 1_565 1_545 ?
S003 W1 W1 48.9(3) . 1_545 ?
S003 W1 W1 90.000(1) 3_766 1_545 ?
W1 W1 W1 54.19(6) 3_666 1_545 ?
W1 W1 W1 125.81(6) 3_676 1_545 ?
W1 W1 W1 180.0 1_565 1_545 ?
S2 S2 S2 78.9(11) 3_765 3_775 ?

loop_
_geom_bond_atom_site_label_1
_geom_bond_atom_site_label_2
_geom_bond_distance
_geom_bond_site_symmetry_2
_geom_bond_publ_flag
S002 W1 2.35(2) . ?
S002 W1 2.381(18) 3_676 ?
S002 W1 2.381(18) 3_666 ?
S003 W1 2.466(13) . ?
S003 W1 2.466(13) 1_545 ?
S003 W1 2.485(17) 3_766 ?
W1 W1 2.768(4) 3_666 ?
W1 W1 2.768(4) 3_676 ?
W1 W1 3.240(2) 1_565 ?
W1 W1 3.240(2) 1_545 ?
S2 S2 2.55(3) 3_765 ?
S2 S2 2.55(3) 3_775 ?
